data_2002576
loop_
_publ_author_name
'Soll, M'
'Mueller-Buschbaum, Hk'

_publ_section_title
;
Sr Hg O2: ein Oxomercurate mit Delafossitstruktur
;
_journal_name_full 'Journal of the Less-Common Metals'
_journal_page_first 295
_journal_page_last 299
_journal_paper_doi 10.1016/0022-5088(91)90015-V
_journal_volume 175
_journal_year 1991
_chemical_formula_structural 'Sr (Hg O2)'
_chemical_formula_sum 'Hg O2 Sr'
_chemical_name_systematic 'Strontium mercurate'
_space_group_IT_number 154
_symmetry_cell_setting trigonal
_symmetry_Int_Tables_number 154
_symmetry_space_group_name_Hall 'P 32 2"'
_symmetry_space_group_name_H-M 'P 32 2 1'
_cell_angle_alpha 90
_cell_angle_beta 90
_cell_angle_gamma 120
_cell_formula_units_Z 3
_cell_length_a 3.833(3)
_cell_length_b 3.833(3)
_cell_length_c 18.989990000(14999999)
_cell_volume 241.6
_refine_ls_R_factor_all 0.14
_cod_database_code 2002576

loop_
_symmetry_equiv_pos_as_xyz
x,y,z
-y,x-y,2/3+z
y-x,-x,1/3+z
y,x,-z
x-y,-y,1/3-z
-x,y-x,2/3-z

loop_
_atom_site_label
_atom_site_type_symbol
_atom_site_symmetry_multiplicity
_atom_site_Wyckoff_symbol
_atom_site_fract_x
_atom_site_fract_y
_atom_site_fract_z
_atom_site_occupancy
_atom_site_attached_hydrogens
_atom_site_calc_flag
Hg1 Hg2+ 3 a 0.375(2) 0. 0.6667 1. 0 d
Sr1 Sr2+ 3 b 0.371(4) 0. 0.1667 1. 0 d
O1 O2- 6 c 0.631(5) 0.628(17) 0.103(3) 1. 0 d

loop_
_atom_type_symbol
_atom_type_oxidation_number
Hg2+ 2.000
Sr2+ 2.000
O2- -2.000
